data_7115048
loop_
_publ_author_name
'Suzuki, Takanori'
'Higuchi, Hiroki'
'Ohkita, Masakazu'
'Tsuji, Takashi'

_publ_section_title
;
 Dual-mode electrochromism switched by proton transfer: dynamic redox
 properties of bis(diarylmethylenium)-type dyes
;
_journal_issue 17
_journal_name_full 'Chemical Communications'
_journal_page_first 1574
_journal_paper_doi 10.1039/b104742f
_journal_year 2001
_chemical_formula_sum 'C48 H52 I6 N4'
_chemical_formula_weight 1446.39
_space_group_IT_number 14
_symmetry_cell_setting monoclinic
_symmetry_Int_Tables_number 14
_symmetry_space_group_name_Hall '-P 2yn'
_symmetry_space_group_name_H-M 'P 1 21/n 1'
_cell_angle_alpha 90
_cell_angle_beta 92.970(9)
_cell_angle_gamma 90
_cell_formula_units_Z 4
_cell_length_a 10.054(2)
_cell_length_b 17.393(3)
_cell_length_c 28.880(5)
_cell_measurement_reflns_used 9843
_cell_measurement_temperature 123.2
_cell_measurement_theta_max 27.9
_cell_measurement_theta_min 0.7
_cell_volume 5043.4(16)
_computing_cell_refinement CRYSTALCLEAR
_computing_data_collection CRYSTALCLEAR
_computing_data_reduction 'teXsan Ver. 1.11'
_computing_publication_material 'teXsan Ver. 1.11'
_computing_structure_refinement 'teXsan Ver. 1.10'
_computing_structure_solution DirectMethod
_diffrn_detector_area_resol_mean 14.63
_diffrn_measured_fraction_theta_full 0.9713
_diffrn_measured_fraction_theta_max 0.9713
_diffrn_measurement_device_type 'Rigaku/MSC Mercury CCD'
_diffrn_measurement_method \w
_diffrn_radiation_type 'Mo K\a'
_diffrn_radiation_wavelength 0.7107
_diffrn_reflns_av_R_equivalents 0.055
_diffrn_reflns_limit_h_max 12
_diffrn_reflns_limit_h_min -12
_diffrn_reflns_limit_k_max 21
_diffrn_reflns_limit_k_min -16
_diffrn_reflns_limit_l_max 35
_diffrn_reflns_limit_l_min -26
_diffrn_reflns_theta_full 26.00
_diffrn_reflns_theta_max 26.00
_exptl_absorpt_coefficient_mu 3.733
_exptl_absorpt_correction_T_max 0.830
_exptl_absorpt_correction_T_min 0.830
_exptl_absorpt_correction_type none
_exptl_crystal_colour black
_exptl_crystal_density_diffrn 1.905
_exptl_crystal_density_method 'not measured'
_exptl_crystal_description Platelet
_exptl_crystal_size_max 0.100
_exptl_crystal_size_mid 0.100
_exptl_crystal_size_min 0.050
_refine_diff_density_max 1.09
_refine_diff_density_min -1.24
_refine_ls_extinction_method none
_refine_ls_goodness_of_fit_ref 1.501
_refine_ls_number_parameters 263
_refine_ls_number_reflns 4842
_refine_ls_R_factor_gt 0.0624
_refine_ls_shift/su_max 0.0025
_refine_ls_structure_factor_coef F
_refine_ls_weighting_details 'w = 1/[\s^2^(Fo) + 0.00063|Fo|^2^]'
_refine_ls_weighting_scheme calc
_refine_ls_wR_factor_ref 0.0812
_reflns_number_gt 4842
_reflns_number_total 9651
_reflns_threshold_expression F^2^>3.0\s(F^2^)
_cod_data_source_file b104742f.txt
_cod_data_source_block 010501-2
_cod_original_cell_volume 5043(1)
_cod_original_formula_sum 'C48 H52 I6 N4 '
_cod_database_code 7115048

loop_
_symmetry_equiv_pos_as_xyz
x,y,z
1/2-x,1/2+y,1/2-z
-x,-y,-z
1/2+x,1/2-y,1/2+z

loop_
_atom_site_label
_atom_site_type_symbol
_atom_site_fract_x
_atom_site_fract_y
_atom_site_fract_z
_atom_site_U_iso_or_equiv
_atom_site_adp_type
_atom_site_occupancy
_atom_site_calc_flag
I(1) I 0.47852(9) 0.11293(6) 0.49472(4) 0.0393(3) Uani 1.00 d
I(2) I 0.37912(9) 0.26470(6) 0.46826(4) 0.0378(3) Uani 1.00 d
I(3) I 0.2653(1) 0.41770(7) 0.44696(4) 0.0477(3) Uani 1.00 d
I(4) I -0.0315(1) 0.17552(6) 0.71566(4) 0.0422(3) Uani 1.00 d
I(5) I -0.05446(9) 0.27363(6) 0.63132(3) 0.0323(2) Uani 1.00 d
I(6) I -0.0680(1) 0.35997(7) 0.54609(4) 0.0452(3) Uani 1.00 d
N(1) N 1.017(1) -0.1008(6) 0.4643(4) 0.030(3) Uiso 1.00 d
N(2) N 0.621(1) 0.4024(6) 0.4038(4) 0.027(3) Uiso 1.00 d
N(3) N 0.196(1) 0.2189(6) 0.3444(4) 0.028(3) Uiso 1.00 d
N(4) N 0.560(1) -0.2960(6) 0.4079(4) 0.023(2) Uiso 1.00 d
C(1) C 0.757(1) 0.1116(7) 0.3418(4) 0.022(3) Uiso 1.00 d
C(2) C 0.733(1) 0.0901(7) 0.2898(4) 0.023(3) Uiso 1.00 d
C(3) C 0.687(1) 0.0072(7) 0.2840(4) 0.022(3) Uiso 1.00 d
C(4) C 0.571(1) -0.0134(7) 0.3143(4) 0.019(3) Uiso 1.00 d
C(5) C 0.828(1) 0.0590(7) 0.3731(4) 0.017(3) Uiso 1.00 d
C(6) C 0.770(1) 0.0350(7) 0.4148(4) 0.025(3) Uiso 1.00 d
C(7) C 0.831(1) -0.0212(7) 0.4434(4) 0.024(3) Uiso 1.00 d
C(8) C 0.956(1) -0.0511(8) 0.4351(5) 0.032(3) Uiso 1.00 d
C(9) C 1.017(1) -0.0278(8) 0.3933(5) 0.029(3) Uiso 1.00 d
C(10) C 0.952(1) 0.0245(8) 0.3635(5) 0.028(3) Uiso 1.00 d
C(11) C 0.949(1) -0.1369(8) 0.5023(5) 0.035(3) Uiso 1.00 d
C(12) C 1.154(1) -0.1187(8) 0.4619(5) 0.033(3) Uiso 1.00 d
C(13) C 0.713(1) 0.1831(7) 0.3580(4) 0.018(3) Uiso 1.00 d
C(14) C 0.624(1) 0.2334(7) 0.3306(5) 0.025(3) Uiso 1.00 d
C(15) C 0.596(1) 0.3034(8) 0.3466(5) 0.027(3) Uiso 1.00 d
C(16) C 0.644(1) 0.3320(8) 0.3904(5) 0.028(3) Uiso 1.00 d
C(17) C 0.722(1) 0.2803(7) 0.4195(4) 0.020(3) Uiso 1.00 d
C(18) C 0.756(1) 0.2069(7) 0.4028(4) 0.022(3) Uiso 1.00 d
C(19) C 0.557(1) 0.4595(9) 0.3694(5) 0.042(4) Uiso 1.00 d
C(20) C 0.666(1) 0.4347(9) 0.4487(5) 0.038(4) Uiso 1.00 d
C(21) C 0.856(1) 0.1098(7) 0.2624(5) 0.024(3) Uiso 1.00 d
C(22) C 0.948(1) 0.0524(8) 0.2481(5) 0.030(3) Uiso 1.00 d
C(23) C 1.055(1) 0.0757(9) 0.2218(5) 0.037(4) Uiso 1.00 d
C(24) C 1.071(1) 0.1530(9) 0.2093(5) 0.039(4) Uiso 1.00 d
C(25) C 0.980(1) 0.2061(9) 0.2235(5) 0.039(4) Uiso 1.00 d
C(26) C 0.876(1) 0.1855(8) 0.2497(5) 0.033(3) Uiso 1.00 d
C(27) C 0.652(1) -0.0161(7) 0.2347(4) 0.019(3) Uiso 1.00 d
C(28) C 0.652(1) -0.0945(8) 0.2256(5) 0.028(3) Uiso 1.00 d
C(29) C 0.615(1) -0.1225(8) 0.1788(5) 0.030(3) Uiso 1.00 d
C(30) C 0.581(1) -0.0700(7) 0.1437(5) 0.026(3) Uiso 1.00 d
C(31) C 0.584(1) 0.0096(8) 0.1534(5) 0.028(3) Uiso 1.00 d
C(32) C 0.621(1) 0.0343(7) 0.1980(4) 0.024(3) Uiso 1.00 d
C(33) C 0.463(1) 0.0401(7) 0.3180(4) 0.025(3) Uiso 1.00 d
C(34) C 0.421(1) 0.0937(8) 0.2846(5) 0.032(3) Uiso 1.00 d
C(35) C 0.334(1) 0.1505(8) 0.2922(5) 0.029(3) Uiso 1.00 d
C(36) C 0.275(1) 0.1578(7) 0.3357(4) 0.021(3) Uiso 1.00 d
C(37) C 0.308(1) 0.1006(7) 0.3708(4) 0.018(3) Uiso 1.00 d
C(38) C 0.399(1) 0.0450(8) 0.3622(5) 0.031(3) Uiso 1.00 d
C(39) C 0.192(2) 0.2903(9) 0.3158(5) 0.041(4) Uiso 1.00 d
C(40) C 0.097(1) 0.2180(8) 0.3807(5) 0.027(3) Uiso 1.00 d
C(41) C 0.571(1) -0.0858(7) 0.3384(4) 0.020(3) Uiso 1.00 d
C(42) C 0.446(1) -0.1190(7) 0.3508(4) 0.023(3) Uiso 1.00 d
C(43) C 0.443(1) -0.1885(7) 0.3727(5) 0.025(3) Uiso 1.00 d
C(44) C 0.560(1) -0.2289(7) 0.3866(4) 0.023(3) Uiso 1.00 d
C(45) C 0.686(1) -0.1954(8) 0.3726(5) 0.028(3) Uiso 1.00 d
C(46) C 0.686(1) -0.1285(7) 0.3494(5) 0.026(3) Uiso 1.00 d
C(47) C 0.436(1) -0.3310(8) 0.4225(5) 0.034(3) Uiso 1.00 d
C(48) C 0.685(1) -0.3403(8) 0.4157(5) 0.030(3) Uiso 1.00 d

loop_
_atom_site_aniso_label
_atom_site_aniso_U_11
_atom_site_aniso_U_22
_atom_site_aniso_U_33
_atom_site_aniso_U_12
_atom_site_aniso_U_13
_atom_site_aniso_U_23
I(1) 0.0265(5) 0.0577(6) 0.0334(5) 0.0046(5) -0.0004(4) -0.0004(5)
I(2) 0.0287(5) 0.0501(6) 0.0343(5) -0.0041(5) -0.0009(4) -0.0058(5)
I(3) 0.0493(6) 0.0464(6) 0.0464(6) 0.0007(5) -0.0056(5) -0.0031(5)
I(4) 0.0512(6) 0.0455(6) 0.0298(5) 0.0095(5) 0.0011(5) -0.0027(5)
I(5) 0.0245(4) 0.0385(5) 0.0333(5) 0.0008(4) -0.0053(4) -0.0047(4)
I(6) 0.0408(6) 0.0539(6) 0.0393(6) -0.0029(5) -0.0125(5) 0.0054(5)

loop_
_atom_type_symbol
_atom_type_description
_atom_type_scat_dispersion_real
_atom_type_scat_dispersion_imag
_atom_type_scat_source
C C 0.003 0.002
;International Tables for Crystallography
(1992, Vol. C, Tables 4.2.6.8 and 6.1.1.1)
;
H H 0.000 0.000
;International Tables for Crystallography
(1992, Vol. C, Table 6.1.1.2)
;
N N 0.006 0.003
;International Tables for Crystallography
(1992, Vol. C, Tables 4.2.6.8 and 6.1.1.1)
;
I I -0.474 1.812
;International Tables for Crystallography
(1992, Vol. C, Tables 4.2.6.8 and 6.1.1.1)
;

loop_
_geom_angle_atom_site_label_1
_geom_angle_atom_site_label_2
_geom_angle_atom_site_label_3
_geom_angle
_geom_angle_publ_flag
I(1) I(2) I(3) 175.88(5) yes
I(4) I(5) I(6) 175.93(5) yes
C(8) N(1) C(11) 122(1) yes
C(8) N(1) C(12) 121(1) yes
C(11) N(1) C(12) 115(1) yes
C(16) N(2) C(19) 119(1) yes
C(16) N(2) C(20) 124(1) yes
C(19) N(2) C(20) 115(1) yes
C(36) N(3) C(39) 123(1) yes
C(36) N(3) C(40) 122(1) yes
C(39) N(3) C(40) 113(1) yes
C(44) N(4) C(47) 121(1) yes
C(44) N(4) C(48) 120(1) yes
C(47) N(4) C(48) 117(1) yes
C(2) C(1) C(5) 119(1) yes
C(2) C(1) C(13) 120(1) yes
C(5) C(1) C(13) 120(1) yes
C(1) C(2) C(3) 111(1) yes
C(1) C(2) C(21) 110(1) yes
C(3) C(2) C(21) 113(1) yes
C(2) C(3) C(4) 113.3(10) yes
C(2) C(3) C(27) 114(1) yes
C(4) C(3) C(27) 109(1) yes
C(3) C(4) C(33) 119(1) yes
C(3) C(4) C(41) 120(1) yes
C(33) C(4) C(41) 120(1) yes
C(1) C(5) C(6) 120(1) yes
C(1) C(5) C(10) 123(1) yes
C(6) C(5) C(10) 116(1) yes
C(5) C(6) C(7) 121(1) yes
C(6) C(7) C(8) 121(1) yes
N(1) C(8) C(7) 121(1) yes
N(1) C(8) C(9) 120(1) yes
C(7) C(8) C(9) 117(1) yes
C(8) C(9) C(10) 119(1) yes
C(5) C(10) C(9) 122(1) yes
C(1) C(13) C(14) 123(1) yes
C(1) C(13) C(18) 118(1) yes
C(14) C(13) C(18) 118(1) yes
C(13) C(14) C(15) 119(1) yes
C(14) C(15) C(16) 123(1) yes
N(2) C(16) C(15) 122(1) yes
N(2) C(16) C(17) 120(1) yes
C(15) C(16) C(17) 116(1) yes
C(16) C(17) C(18) 119(1) yes
C(13) C(18) C(17) 120(1) yes
C(2) C(21) C(22) 122(1) yes
C(2) C(21) C(26) 118(1) yes
C(22) C(21) C(26) 119(1) yes
C(21) C(22) C(23) 118(1) yes
C(22) C(23) C(24) 121(1) yes
C(23) C(24) C(25) 118(1) yes
C(24) C(25) C(26) 121(1) yes
C(21) C(26) C(25) 120(1) yes
C(3) C(27) C(28) 116(1) yes
C(3) C(27) C(32) 125(1) yes
C(28) C(27) C(32) 118(1) yes
C(27) C(28) C(29) 119(1) yes
C(28) C(29) C(30) 119(1) yes
C(29) C(30) C(31) 119(1) yes
C(30) C(31) C(32) 119(1) yes
C(27) C(32) C(31) 123(1) yes
C(4) C(33) C(34) 125(1) yes
C(4) C(33) C(38) 118(1) yes
C(34) C(33) C(38) 115(1) yes
C(33) C(34) C(35) 123(1) yes
C(34) C(35) C(36) 120(1) yes
N(3) C(36) C(35) 120(1) yes
N(3) C(36) C(37) 121(1) yes
C(35) C(36) C(37) 117(1) yes
C(36) C(37) C(38) 119(1) yes
C(33) C(38) C(37) 121(1) yes
C(4) C(41) C(42) 119(1) yes
C(4) C(41) C(46) 123(1) yes
C(42) C(41) C(46) 117(1) yes
C(41) C(42) C(43) 120(1) yes
C(42) C(43) C(44) 122(1) yes
N(4) C(44) C(43) 123(1) yes
N(4) C(44) C(45) 119(1) yes
C(43) C(44) C(45) 116(1) yes
C(44) C(45) C(46) 120(1) yes
C(41) C(46) C(45) 123(1) yes

loop_
_geom_bond_atom_site_label_1
_geom_bond_atom_site_label_2
_geom_bond_distance
_geom_bond_publ_flag
I(1) I(2) 2.911(2) yes
I(2) I(3) 2.949(2) yes
I(4) I(5) 2.973(1) yes
I(5) I(6) 2.881(2) yes
N(1) C(8) 1.33(2) yes
N(1) C(11) 1.46(2) yes
N(1) C(12) 1.42(2) yes
N(2) C(16) 1.31(2) yes
N(2) C(19) 1.52(2) yes
N(2) C(20) 1.46(2) yes
N(3) C(36) 1.36(2) yes
N(3) C(39) 1.49(2) yes
N(3) C(40) 1.48(2) yes
N(4) C(44) 1.32(2) yes
N(4) C(47) 1.47(2) yes
N(4) C(48) 1.48(2) yes
C(1) C(2) 1.55(2) yes
C(1) C(5) 1.45(2) yes
C(1) C(13) 1.41(2) yes
C(2) C(3) 1.52(2) yes
C(2) C(21) 1.54(2) yes
C(3) C(4) 1.53(2) yes
C(3) C(27) 1.50(2) yes
C(4) C(33) 1.44(2) yes
C(4) C(41) 1.44(2) yes
C(5) C(6) 1.43(2) yes
C(5) C(10) 1.42(2) yes
C(6) C(7) 1.40(2) yes
C(7) C(8) 1.40(2) yes
C(8) C(9) 1.44(2) yes
C(9) C(10) 1.39(2) yes
C(13) C(14) 1.45(2) yes
C(13) C(18) 1.41(2) yes
C(14) C(15) 1.34(2) yes
C(15) C(16) 1.42(2) yes
C(16) C(17) 1.44(2) yes
C(17) C(18) 1.41(2) yes
C(21) C(22) 1.44(2) yes
C(21) C(26) 1.38(2) yes
C(22) C(23) 1.40(2) yes
C(23) C(24) 1.40(2) yes
C(24) C(25) 1.38(2) yes
C(25) C(26) 1.38(2) yes
C(27) C(28) 1.39(2) yes
C(27) C(32) 1.40(2) yes
C(28) C(29) 1.47(2) yes
C(29) C(30) 1.39(2) yes
C(30) C(31) 1.41(2) yes
C(31) C(32) 1.39(2) yes
C(33) C(34) 1.39(2) yes
C(33) C(38) 1.46(2) yes
C(34) C(35) 1.35(2) yes
C(35) C(36) 1.42(2) yes
C(36) C(37) 1.45(2) yes
C(37) C(38) 1.36(2) yes
C(41) C(42) 1.45(2) yes
C(41) C(46) 1.40(2) yes
C(42) C(43) 1.37(2) yes
C(43) C(44) 1.41(2) yes
C(44) C(45) 1.47(2) yes
C(45) C(46) 1.34(2) yes

loop_
_geom_contact_atom_site_label_1
_geom_contact_atom_site_label_2
_geom_contact_distance
_geom_contact_site_symmetry_2
I(1) I(2) 2.911(2) .
I(2) I(3) 2.949(2) .
I(4) I(5) 2.973(1) .
I(5) I(6) 2.881(2) .
N(2) C(30) 3.40(2) 2_655
C(15) C(29) 3.30(2) 2_655
C(16) C(29) 3.32(2) 2_655
C(16) C(30) 3.44(2) 2_655
C(18) C(40) 3.53(2) 1_655
C(19) C(23) 3.46(2) 2_655
C(24) C(35) 3.47(2) 1_655
C(25) C(44) 3.38(2) 2_655
C(25) C(43) 3.45(2) 2_655
C(29) C(39) 3.45(2) 2_545

loop_
_geom_torsion_atom_site_label_1
_geom_torsion_atom_site_label_2
_geom_torsion_atom_site_label_3
_geom_torsion_atom_site_label_4
_geom_torsion
_geom_torsion_publ_flag
N(1) C(8) C(7) C(6) 175(1) yes
N(1) C(8) C(9) C(10) -179(1) yes
N(2) C(16) C(15) C(14) 175(1) yes
N(2) C(16) C(17) C(18) -174(1) yes
N(3) C(36) C(35) C(34) 174(1) yes
N(3) C(36) C(37) C(38) -172(1) yes
N(4) C(44) C(43) C(42) 179(1) yes
N(4) C(44) C(45) C(46) 177(1) yes
C(1) C(2) C(3) C(4) 48(1) yes
C(1) C(2) C(3) C(27) 175.6(10) yes
C(1) C(2) C(21) C(22) 103(1) yes
C(1) C(2) C(21) C(26) -78(1) yes
C(1) C(5) C(6) C(7) 173(1) yes
C(1) C(5) C(10) C(9) -177(1) yes
C(1) C(13) C(14) C(15) -174(1) yes
C(1) C(13) C(18) C(17) 175(1) yes
C(2) C(1) C(5) C(6) -126(1) yes
C(2) C(1) C(5) C(10) 48(1) yes
C(2) C(1) C(13) C(14) 11(1) yes
C(2) C(1) C(13) C(18) -168(1) yes
C(2) C(3) C(4) C(33) 43(1) yes
C(2) C(3) C(4) C(41) -137(1) yes
C(2) C(3) C(27) C(28) 159(1) yes
C(2) C(3) C(27) C(32) -20(1) yes
C(2) C(21) C(22) C(23) 177(1) yes
C(2) C(21) C(26) C(25) -177(1) yes
C(3) C(2) C(1) C(5) 45(1) yes
C(3) C(2) C(1) C(13) -136(1) yes
C(3) C(2) C(21) C(22) -23(1) yes
C(3) C(2) C(21) C(26) 154(1) yes
C(3) C(4) C(33) C(34) 27(1) yes
C(3) C(4) C(33) C(38) -145(1) yes
C(3) C(4) C(41) C(42) -154(1) yes
C(3) C(4) C(41) C(46) 22(1) yes
C(3) C(27) C(28) C(29) 177(1) yes
C(3) C(27) C(32) C(31) -177(1) yes
C(4) C(3) C(2) C(21) 175(1) yes
C(4) C(3) C(27) C(28) -72(1) yes
C(4) C(3) C(27) C(32) 108(1) yes
C(4) C(33) C(34) C(35) -169(1) yes
C(4) C(33) C(38) C(37) 171(1) yes
C(4) C(41) C(42) C(43) 178(1) yes
C(4) C(41) C(46) C(45) 178(1) yes
C(5) C(1) C(2) C(21) -82(1) yes
C(5) C(1) C(13) C(14) -170(1) yes
C(5) C(1) C(13) C(18) 9(1) yes
C(5) C(6) C(7) C(8) 6(1) yes
C(5) C(10) C(9) C(8) 2(2) yes
C(6) C(5) C(1) C(13) 55(1) yes
C(6) C(5) C(10) C(9) -2(1) yes
C(6) C(7) C(8) C(9) -5(1) yes
C(7) C(6) C(5) C(10) -2(1) yes
C(7) C(8) N(1) C(11) 10(2) yes
C(7) C(8) N(1) C(12) -166(1) yes
C(7) C(8) C(9) C(10) 1(2) yes
C(9) C(8) N(1) C(11) -168(1) yes
C(9) C(8) N(1) C(12) 15(2) yes
C(10) C(5) C(1) C(13) -128(1) yes
C(13) C(1) C(2) C(21) 95(1) yes
C(13) C(14) C(15) C(16) -2(1) yes
C(13) C(18) C(17) C(16) 0(1) yes
C(14) C(13) C(18) C(17) -4(1) yes
C(14) C(15) C(16) C(17) -2(1) yes
C(15) C(14) C(13) C(18) 5(1) yes
C(15) C(16) N(2) C(19) -8(1) yes
C(15) C(16) N(2) C(20) 179(1) yes
C(15) C(16) C(17) C(18) 4(1) yes
C(17) C(16) N(2) C(19) 170(1) yes
C(17) C(16) N(2) C(20) -2(1) yes
C(21) C(2) C(3) C(27) -57(1) yes
C(21) C(22) C(23) C(24) 0(2) yes
C(21) C(26) C(25) C(24) 0(2) yes
C(22) C(21) C(26) C(25) 0(2) yes
C(22) C(23) C(24) C(25) 0(2) yes
C(23) C(22) C(21) C(26) 0(2) yes
C(23) C(24) C(25) C(26) 0(2) yes
C(27) C(3) C(4) C(33) -85(1) yes
C(27) C(3) C(4) C(41) 93(1) yes
C(27) C(28) C(29) C(30) 0(1) yes
C(27) C(32) C(31) C(30) -1(1) yes
C(28) C(27) C(32) C(31) 3(1) yes
C(28) C(29) C(30) C(31) 0(1) yes
C(29) C(28) C(27) C(32) -2(1) yes
C(29) C(30) C(31) C(32) 0(1) yes
C(33) C(4) C(41) C(42) 24(1) yes
C(33) C(4) C(41) C(46) -158(1) yes
C(33) C(34) C(35) C(36) -1(2) yes
C(33) C(38) C(37) C(36) -1(1) yes
C(34) C(33) C(4) C(41) -151(1) yes
C(34) C(33) C(38) C(37) -2(1) yes
C(34) C(35) C(36) C(37) -2(1) yes
C(35) C(34) C(33) C(38) 4(2) yes
C(35) C(36) N(3) C(39) -16(1) yes
C(35) C(36) N(3) C(40) 158(1) yes
C(35) C(36) C(37) C(38) 4(1) yes
C(37) C(36) N(3) C(39) 160(1) yes
C(37) C(36) N(3) C(40) -24(1) yes
C(38) C(33) C(4) C(41) 35(1) yes
C(41) C(42) C(43) C(44) 3(1) yes
C(41) C(46) C(45) C(44) 2(2) yes
C(42) C(41) C(46) C(45) -3(1) yes
C(42) C(43) C(44) C(45) -5(1) yes
C(43) C(42) C(41) C(46) 0(1) yes
C(43) C(44) N(4) C(47) -5(1) yes
C(43) C(44) N(4) C(48) 171(1) yes
C(43) C(44) C(45) C(46) 2(1) yes
C(45) C(44) N(4) C(47) 179(1) yes
C(45) C(44) N(4) C(48) -3(1) yes
C(45) C(44) N(4) C(48) -3(1) yes
